data_7150345
loop_
_publ_author_name
'Charrier, Jean-Damien'
'Hadfield, David S.'
'Hitchcock, Peter B.'
'Young, Douglas W.'

_publ_section_title
;
 Synthesis of (2S,4S)- and (2S,4R)-5-fluoroleucine and
 (2S,4S)-[5,5-2H2]-5-fluoroleucine.
;
_journal_issue 4
_journal_name_full 'Organic &amp; biomolecular chemistry'
_journal_page_first 474
_journal_page_last 482
_journal_paper_doi 10.1039/b314933a
_journal_volume 2
_journal_year 2004
_chemical_compound_source 'synthesis as described'
_chemical_formula_moiety 'C6 H12 F1 N1 O2'
_chemical_formula_structural 'C6 H12 F N O2'
_chemical_formula_sum 'C6 H12 F N O2'
_chemical_formula_weight 149.17
_chemical_name_systematic
;
?
;
_space_group_IT_number 4
_symmetry_cell_setting monoclinic
_symmetry_Int_Tables_number 4
_symmetry_space_group_name_Hall 'P 2yb'
_symmetry_space_group_name_H-M 'P 1 21 1'
_atom_sites_solution_hydrogens geom
_atom_sites_solution_primary direct
_atom_sites_solution_secondary difmap
_audit_conform_dict_location ftp://ftp.iucr.org/cifdics/cif_core_2.1beta5.dic
_audit_conform_dict_name cif_core.dic
_audit_conform_dict_version 2.1beta5
_audit_creation_date 2000-04-18T09:07:56-00:00
_audit_creation_method 'WinGX routine CIF_UPDATE'
_cell_angle_alpha 90
_cell_angle_beta 93.10(3)
_cell_angle_gamma 90
_cell_formula_units_Z 4
_cell_length_a 9.637(4)
_cell_length_b 5.314(3)
_cell_length_c 14.574(7)
_cell_measurement_reflns_used 5334
_cell_measurement_temperature 173(2)
_cell_measurement_theta_max 22.722
_cell_measurement_theta_min 3.705
_cell_measurement_wavelength 0.71073
_cell_volume 745.3(6)
_computing_cell_refinement 'HKL Scalepack (Otwinowski & Minor 1997)'
_computing_data_reduction 'HKL Denzo and Scalepack (Otwinowski & Minor 1997)'
_computing_molecular_graphics 'Ortep-3 for Windows (Farrugia, 1997)'
_computing_publication_material 'WinGX publication routines (Farrugia, 1999)'
_computing_structure_refinement 'SHELXL-97 (Sheldrick, 1997)'
_computing_structure_solution 'SHELXS-97 (Sheldrick, 1997)'
_diffrn_ambient_temperature 173(2)
_diffrn_measured_fraction_theta_full 0.988
_diffrn_measured_fraction_theta_max 0.988
_diffrn_measurement_device KappaCCD
_diffrn_measurement_method CCD
_diffrn_radiation_monochromator graphite
_diffrn_radiation_probe x-ray
_diffrn_radiation_type MoK\a
_diffrn_radiation_wavelength 0.71073
_diffrn_reflns_av_R_equivalents 0.1751
_diffrn_reflns_av_sigmaI/netI 0.23
_diffrn_reflns_limit_h_max 10
_diffrn_reflns_limit_h_min -10
_diffrn_reflns_limit_k_max 5
_diffrn_reflns_limit_k_min -5
_diffrn_reflns_limit_l_max 15
_diffrn_reflns_limit_l_min -15
_diffrn_reflns_number 3162
_diffrn_reflns_theta_full 22.77
_diffrn_reflns_theta_max 22.77
_diffrn_reflns_theta_min 4.08
_exptl_absorpt_coefficient_mu 0.11
_exptl_absorpt_correction_type none
_exptl_crystal_colour colourless
_exptl_crystal_density_diffrn 1.33
_exptl_crystal_density_method 'not measured'
_exptl_crystal_description plate
_exptl_crystal_F_000 320
_exptl_crystal_size_max 0.1
_exptl_crystal_size_mid 0.1
_exptl_crystal_size_min 0.01
_refine_diff_density_max 0.3
_refine_diff_density_min -0.229
_refine_diff_density_rms 0.065
_refine_ls_abs_structure_details 'Flack H D (1983), Acta Cryst. A39, 876-881'
_refine_ls_abs_structure_Flack -4(5)
_refine_ls_extinction_method none
_refine_ls_goodness_of_fit_ref 1.035
_refine_ls_hydrogen_treatment mixed
_refine_ls_matrix_type full
_refine_ls_number_parameters 190
_refine_ls_number_reflns 1844
_refine_ls_number_restraints 1
_refine_ls_restrained_S_all 1.035
_refine_ls_R_factor_all 0.2149
_refine_ls_R_factor_gt 0.1075
_refine_ls_shift/su_max 0.001
_refine_ls_shift/su_mean 0
_refine_ls_structure_factor_coef Fsqd
_refine_ls_weighting_details 'calc w=1/[\s^2^(Fo^2^)+(0.0852P)^2^+0.4395P] where P=(Fo^2^+2Fc^2^)/3'
_refine_ls_weighting_scheme calc
_refine_ls_wR_factor_gt 0.2256
_refine_ls_wR_factor_ref 0.2851
_reflns_number_gt 853
_reflns_number_total 1844
_reflns_threshold_expression >2sigma(I)
_cod_data_source_file b314933a.txt
_cod_data_source_block (2)-apr1600
_cod_original_sg_symbol_H-M P2(1)
_cod_database_code 7150345

loop_
_symmetry_equiv_pos_as_xyz
'x, y, z'
'-x, y+1/2, -z'

loop_
_atom_site_label
_atom_site_type_symbol
_atom_site_fract_x
_atom_site_fract_y
_atom_site_fract_z
_atom_site_U_iso_or_equiv
_atom_site_adp_type
_atom_site_occupancy
_atom_site_symmetry_multiplicity
_atom_site_calc_flag
_atom_site_refinement_flags
_atom_site_disorder_assembly
_atom_site_disorder_group
F1 F -0.3422(13) 0.292(3) 0.5228(8) 0.158(6) Uani 1 1 d . . .
O1 O -0.2288(9) 0.2059(16) 0.8802(6) 0.058(3) Uani 1 1 d . . .
O2 O -0.1511(8) 0.5904(16) 0.9136(6) 0.049(2) Uani 1 1 d . . .
N1 N -0.4119(9) 0.7889(19) 0.9012(7) 0.049(3) Uani 1 1 d . . .
C1 C -0.2471(14) 0.441(3) 0.8843(8) 0.047(4) Uani 1 1 d . . .
C2 C -0.3816(11) 0.549(2) 0.8494(8) 0.036(3) Uani 1 1 d . . .
H2 H -0.4572 0.4245 0.859 0.043 Uiso 1 1 calc R . .
C3 C -0.3847(13) 0.622(3) 0.7467(8) 0.053(4) Uani 1 1 d . . .
H3B H -0.4705 0.7194 0.7314 0.064 Uiso 1 1 calc R . .
H3A H -0.3046 0.7336 0.7365 0.064 Uiso 1 1 calc R . .
C4 C -0.3797(14) 0.399(4) 0.6818(9) 0.070(5) Uani 1 1 d . . .
H4 H -0.3038 0.2809 0.7029 0.084 Uiso 1 1 calc R . .
C5 C -0.3501(19) 0.509(4) 0.5890(9) 0.103(7) Uani 1 1 d . . .
H5B H -0.4252 0.6263 0.5682 0.123 Uiso 1 1 calc R . .
H5A H -0.2611 0.6026 0.5929 0.123 Uiso 1 1 calc R . .
C6 C -0.5184(17) 0.264(3) 0.6761(11) 0.087(5) Uani 1 1 d . . .
H6C H -0.5361 0.1914 0.7361 0.131 Uiso 1 1 calc R . .
H6B H -0.5164 0.1297 0.6301 0.131 Uiso 1 1 calc R . .
H6A H -0.5923 0.3839 0.6583 0.131 Uiso 1 1 calc R . .
O1A O 0.2776(8) -0.1883(18) 0.8646(6) 0.055(3) Uani 1 1 d . . .
O2A O 0.3676(8) 0.1785(16) 0.9152(5) 0.051(3) Uani 1 1 d . . .
N1A N 0.1159(10) 0.395(2) 0.9302(6) 0.044(3) Uani 1 1 d . . .
C1A C 0.2639(13) 0.035(3) 0.8830(9) 0.048(4) Uani 1 1 d . . .
C2A C 0.1270(12) 0.171(2) 0.8667(8) 0.043(4) Uani 1 1 d . . .
H2A H 0.0501 0.0514 0.8788 0.052 Uiso 1 1 calc R . .
C3A C 0.1081(13) 0.261(2) 0.7663(8) 0.048(4) Uani 1 1 d . B .
H3A1 H 0.0214 0.3609 0.76 0.057 Uiso 1 1 calc R . .
H3A2 H 0.1859 0.3756 0.7541 0.057 Uiso 1 1 calc R . .
C4A C 0.1015(14) 0.060(3) 0.6931(11) 0.061(4) Uani 1 1 d . . .
H4A H 0.1844 -0.0505 0.7057 0.074 Uiso 1 1 calc R A 1
C6A C -0.0241(16) -0.106(3) 0.6977(11) 0.080(5) Uani 1 1 d . B .
H6A1 H -0.0208 -0.2384 0.651 0.12 Uiso 1 1 calc R . .
H6A2 H -0.1084 -0.0055 0.6865 0.12 Uiso 1 1 calc R . .
H6A3 H -0.0249 -0.1837 0.7588 0.12 Uiso 1 1 calc R . .
C5A C 0.115(4) 0.167(11) 0.598(3) 0.14(3) Uani 0.76(3) 1 d P B 1
H5A1 H 0.1989 0.2731 0.5956 0.173 Uiso 0.76(3) 1 calc PR B 1
H5A2 H 0.1201 0.0302 0.552 0.173 Uiso 0.76(3) 1 calc PR B 1
F1A F -0.0059(19) 0.311(3) 0.5812(9) 0.111(7) Uani 0.76(3) 1 d P B 1
C5AA C 0.087(9) 0.190(14) 0.599(5) 0.011(18) Uiso 0.24(3) 1 d P B 2
F1AA F 0.189(5) 0.422(11) 0.576(3) 0.102(19) Uiso 0.24(3) 1 d P B 2

loop_
_atom_site_aniso_label
_atom_site_aniso_U_11
_atom_site_aniso_U_22
_atom_site_aniso_U_33
_atom_site_aniso_U_23
_atom_site_aniso_U_13
_atom_site_aniso_U_12
F1 0.136(9) 0.241(17) 0.097(8) -0.010(10) 0.013(6) -0.033(11)
O1 0.056(6) 0.028(7) 0.090(7) 0.006(5) 0.004(5) 0.002(5)
O2 0.044(5) 0.032(6) 0.072(6) -0.014(5) 0.005(4) 0.004(5)
N1 0.044(7) 0.041(8) 0.063(7) 0.001(6) 0.002(5) 0.012(6)
C1 0.062(10) 0.030(9) 0.049(8) 0.013(7) -0.012(7) -0.012(8)
C2 0.025(6) 0.023(8) 0.059(8) 0.009(7) 0.003(5) -0.001(6)
C3 0.045(8) 0.068(11) 0.045(8) 0.007(8) -0.009(6) -0.008(8)
C4 0.054(9) 0.111(14) 0.045(9) 0.002(10) -0.004(7) 0.028(10)
C5 0.121(15) 0.16(2) 0.032(9) -0.042(12) 0.012(9) -0.018(14)
C6 0.098(13) 0.083(14) 0.081(11) -0.030(10) 0.010(9) -0.026(11)
O1A 0.046(6) 0.038(7) 0.080(7) -0.018(5) 0.006(5) 0.010(5)
O2A 0.043(5) 0.053(7) 0.056(5) -0.002(5) -0.009(4) 0.001(5)
N1A 0.052(6) 0.034(7) 0.048(7) -0.018(5) 0.003(5) 0.007(5)
C1A 0.045(9) 0.054(11) 0.046(8) 0.007(8) 0.016(7) 0.031(8)
C2A 0.042(8) 0.041(9) 0.046(8) 0.004(7) -0.010(6) -0.003(7)
C3A 0.048(8) 0.036(9) 0.058(9) 0.005(7) -0.005(6) 0.000(6)
C4A 0.044(9) 0.063(11) 0.075(12) -0.018(10) -0.005(8) 0.009(8)
C6A 0.101(13) 0.053(11) 0.084(11) -0.012(10) -0.007(9) 0.001(10)
C5A 0.08(3) 0.24(6) 0.12(3) -0.05(3) 0.00(2) 0.05(3)
F1A 0.150(16) 0.102(12) 0.078(9) 0.012(8) -0.022(8) 0.001(12)

loop_
_atom_type_symbol
_atom_type_description
_atom_type_scat_dispersion_real
_atom_type_scat_dispersion_imag
_atom_type_scat_source
C C 0.0033 0.0016 'International Tables Vol C Tables 4.2.6.8 and 6.1.1.4'
H H 0 0 'International Tables Vol C Tables 4.2.6.8 and 6.1.1.4'
F F 0.0171 0.0103 'International Tables Vol C Tables 4.2.6.8 and 6.1.1.4'
N N 0.0061 0.0033 'International Tables Vol C Tables 4.2.6.8 and 6.1.1.4'
O O 0.0106 0.006 'International Tables Vol C Tables 4.2.6.8 and 6.1.1.4'

loop_
_geom_angle_atom_site_label_1
_geom_angle_atom_site_label_2
_geom_angle_atom_site_label_3
_geom_angle
_geom_angle_site_symmetry_1
_geom_angle_site_symmetry_3
_geom_angle_publ_flag
O1 C1 O2 122.0(13) . . ?
O1 C1 C2 119.2(12) . . ?
O2 C1 C2 118.7(12) . . ?
C1 C2 N1 110.0(10) . . ?
C1 C2 C3 113.6(10) . . ?
N1 C2 C3 106.1(10) . . ?
C4 C3 C2 114.1(11) . . ?
C5 C4 C6 109.9(12) . . ?
C5 C4 C3 105.6(14) . . ?
C6 C4 C3 110.2(12) . . ?
F1 C5 C4 107.2(16) . . ?
O1A C1A O2A 123.3(11) . . ?
O1A C1A C2A 122.2(14) . . ?
O2A C1A C2A 114.4(12) . . ?
C1A C2A N1A 111.7(10) . . ?
C1A C2A C3A 110.9(10) . . ?
N1A C2A C3A 109.1(10) . . ?
C4A C3A C2A 116.8(11) . . ?
C6A C4A C3A 112.8(12) . . ?
C6A C4A C5A 112(2) . . ?
C3A C4A C5A 112(3) . . ?
C6A C4A C5AA 106(3) . . ?
C3A C4A C5AA 108(3) . . ?
C5A C4A C5AA 11(4) . . ?
F1A C5A C4A 105(3) . . ?
C4A C5AA F1AA 120(5) . . ?

loop_
_geom_bond_atom_site_label_1
_geom_bond_atom_site_label_2
_geom_bond_distance
_geom_bond_site_symmetry_2
_geom_bond_publ_flag
F1 C5 1.51(2) . ?
O1 C1 1.266(15) . ?
O2 C1 1.274(14) . ?
N1 C2 1.516(15) . ?
C1 C2 1.482(16) . ?
C2 C3 1.545(16) . ?
C3 C4 1.52(2) . ?
C4 C5 1.51(2) . ?
C4 C6 1.52(2) . ?
O1A C1A 1.223(15) . ?
O2A C1A 1.325(16) . ?
N1A C2A 1.515(15) . ?
C1A C2A 1.514(16) . ?
C2A C3A 1.539(15) . ?
C3A C4A 1.509(18) . ?
C4A C6A 1.503(18) . ?
C4A C5A 1.51(5) . ?
C4A C5AA 1.53(8) . ?
C5A F1A 1.40(4) . ?
C5AA F1AA 1.62(10) . ?
